data_4085836
loop_
_publ_author_name
'Nakamura, Taichi'
'Suzuki, Katsunori'
'Yamashita, Makoto'

_publ_section_title
;
 An Isolable Anionic Gallabenzene: Synthesis and Characterization
;
_journal_issue 10
_journal_name_full Organometallics
_journal_page_first 1806
_journal_paper_doi 10.1021/acs.organomet.5b00310
_journal_volume 34
_journal_year 2015
_chemical_formula_moiety 'C32 H56 Ga Si2, C12 H30 Li O6'
_chemical_formula_sum 'C44 H86 Ga Li O6 Si2'
_chemical_formula_weight 843.96
_chemical_name_systematic
;
 ?
;
_space_group_crystal_system monoclinic
_space_group_IT_number 14
_space_group_name_Hall '-P 2yn'
_space_group_name_H-M_alt 'P 1 21/n 1'
_symmetry_space_group_name_Hall '-P 2yn'
_symmetry_space_group_name_H-M 'P 1 21/n 1'
_atom_sites_solution_hydrogens geom
_audit_creation_method SHELXL-2013
_cell_angle_alpha 90
_cell_angle_beta 108.411(2)
_cell_angle_gamma 90
_cell_formula_units_Z 4
_cell_length_a 13.000(2)
_cell_length_b 28.938(5)
_cell_length_c 13.964(2)
_cell_measurement_reflns_used 12951
_cell_measurement_temperature 93(2)
_cell_measurement_theta_max 31.1552
_cell_measurement_theta_min 2.5872
_cell_volume 4984.3(14)
_computing_cell_refinement 'RIGAKU CrystalClear'
_computing_data_collection 'RIGAKU CrystalClear'
_computing_data_reduction 'RIGAKU CrystalClear'
_computing_molecular_graphics 'Yadokari-XG 2009(Wakita Nemoto et al.)'
_computing_publication_material 'Yadokari-XG 2009(Wakita,Nemoto et al.)'
_computing_structure_refinement 'SHELXL-2013 (Sheldrick, 2013)'
_computing_structure_solution SIR-2004
_diffrn_ambient_temperature 93(2)
_diffrn_detector_area_resol_mean 28.5714
_diffrn_measured_fraction_theta_full 0.998
_diffrn_measured_fraction_theta_max 0.995
_diffrn_measurement_device_type 'Rigaku VariMax Saturn'
_diffrn_measurement_method 'omega scans'
_diffrn_radiation_monochromator Confocal
_diffrn_radiation_source 'rotating-anode X-ray tube'
_diffrn_radiation_type MoK\a
_diffrn_radiation_wavelength 0.71075
_diffrn_reflns_av_R_equivalents 0.0698
_diffrn_reflns_av_unetI/netI 0.0694
_diffrn_reflns_laue_measured_fraction_full 0.998
_diffrn_reflns_laue_measured_fraction_max 0.995
_diffrn_reflns_limit_h_max 16
_diffrn_reflns_limit_h_min -15
_diffrn_reflns_limit_k_max 37
_diffrn_reflns_limit_k_min -28
_diffrn_reflns_limit_l_max 18
_diffrn_reflns_limit_l_min -18
_diffrn_reflns_number 40799
_diffrn_reflns_point_group_measured_fraction_full 0.998
_diffrn_reflns_point_group_measured_fraction_max 0.995
_diffrn_reflns_theta_full 25.242
_diffrn_reflns_theta_max 27.499
_diffrn_reflns_theta_min 3.078
_exptl_absorpt_coefficient_mu 0.640
_exptl_absorpt_correction_T_max 1.0000
_exptl_absorpt_correction_T_min 0.7304
_exptl_absorpt_correction_type multi-scan
_exptl_absorpt_process_details 'Jacobson, R. (1998) Private communication'
_exptl_crystal_colour Pale-yellow
_exptl_crystal_density_diffrn 1.125
_exptl_crystal_description Platelet
_exptl_crystal_F_000 1840
_exptl_crystal_size_max 0.210
_exptl_crystal_size_mid 0.060
_exptl_crystal_size_min 0.020
_refine_diff_density_max 0.929
_refine_diff_density_min -1.138
_refine_diff_density_rms 0.107
_refine_ls_extinction_method none
_refine_ls_goodness_of_fit_ref 1.085
_refine_ls_hydrogen_treatment constr
_refine_ls_matrix_type full
_refine_ls_number_parameters 508
_refine_ls_number_reflns 11386
_refine_ls_number_restraints 0
_refine_ls_restrained_S_all 1.085
_refine_ls_R_factor_all 0.0825
_refine_ls_R_factor_gt 0.0610
_refine_ls_shift/su_max 0.000
_refine_ls_shift/su_mean 0.000
_refine_ls_structure_factor_coef Fsqd
_refine_ls_weighting_details 'w=1/[\s^2^(Fo^2^)+(0.0802P)^2^+1.7300P] where P=(Fo^2^+2Fc^2^)/3'
_refine_ls_weighting_scheme calc
_refine_ls_wR_factor_gt 0.1425
_refine_ls_wR_factor_ref 0.1605
_reflns_Friedel_coverage 0.000
_reflns_number_gt 8770
_reflns_number_total 11386
_reflns_threshold_expression 'I > 2\s(I)'
_cod_data_source_file om5b00310_si_002.cif
_cod_data_source_block GallaBenz_LiDME3
_cod_depositor_comments
;
The following automatic conversions were performed:

'_exptl_absorpt_correction_type' value 'Multi-scan' changed to
'multi-scan' according to
/usr/data/users/saulius/crontab/automatic-downloads/rss-feeds/ACS/lib/dictionaries/cif_core.dic
dictionary named 'cif_core.dic' version 2.4.2 from 2011-04-26.

Automatic conversion script
Id: cif_fix_values 3271 2015-04-21 07:52:19Z andrius 

 Adding full bibliography for 4085835--4085837.cif.
;
_cod_database_code 4085836
_shelx_space_group_comment
;
The symmetry employed for this shelxl refinement is uniquely defined
by the following loop, which should always be used as a source of
symmetry information in preference to the above space-group names.
They are only intended as comments.
;
_shelx_estimated_absorpt_t_min 0.877
_shelx_estimated_absorpt_t_max 0.987
_shelxl_version_number 2013-4

loop_
_space_group_symop_operation_xyz
'x, y, z'
'-x+1/2, y+1/2, -z+1/2'
'-x, -y, -z'
'x-1/2, -y-1/2, z-1/2'

loop_
_atom_site_label
_atom_site_type_symbol
_atom_site_fract_x
_atom_site_fract_y
_atom_site_fract_z
_atom_site_U_iso_or_equiv
_atom_site_adp_type
_atom_site_occupancy
_atom_site_site_symmetry_order
_atom_site_calc_flag
_atom_site_refinement_flags_posn
_atom_site_refinement_flags_adp
C1 C 0.6081(2) 0.34431(9) 0.9120(2) 0.0170(5) Uani 1 1 d . .
C2 C 0.6606(2) 0.31508(9) 0.9936(2) 0.0178(5) Uani 1 1 d . .
H2 H 0.6262 0.3120 1.0440 0.021 Uiso 1 1 calc R U
C3 C 0.7574(2) 0.28988(9) 1.0103(2) 0.0175(5) Uani 1 1 d . .
H3 H 0.7809 0.2723 1.0708 0.021 Uiso 1 1 calc R U
C4 C 0.8233(2) 0.28778(9) 0.9476(2) 0.0185(5) Uani 1 1 d . .
H4 H 0.8852 0.2684 0.9707 0.022 Uiso 1 1 calc R U
C5 C 0.8101(2) 0.31042(9) 0.8551(2) 0.0176(5) Uani 1 1 d . .
C6 C 0.6426(2) 0.38749(9) 0.6876(2) 0.0188(5) Uani 1 1 d . .
C7 C 0.5670(2) 0.37328(9) 0.5954(2) 0.0203(6) Uani 1 1 d . .
C8 C 0.5497(2) 0.39920(11) 0.5073(2) 0.0258(6) Uani 1 1 d . .
H8 H 0.4994 0.3883 0.4462 0.031 Uiso 1 1 calc R U
C9 C 0.6035(2) 0.44039(11) 0.5064(2) 0.0282(7) Uani 1 1 d . .
C10 C 0.6762(2) 0.45529(10) 0.5971(2) 0.0255(6) Uani 1 1 d . .
H10 H 0.7136 0.4836 0.5986 0.031 Uiso 1 1 calc R U
C11 C 0.6963(2) 0.42980(9) 0.6865(2) 0.0213(6) Uani 1 1 d . .
C12 C 0.5018(2) 0.32908(11) 0.5890(2) 0.0289(7) Uani 1 1 d . .
H12 H 0.5298 0.3119 0.6525 0.043 Uiso 1 1 calc R U
H12A H 0.5083 0.3100 0.5332 0.043 Uiso 1 1 calc R U
H12B H 0.4255 0.3368 0.5774 0.043 Uiso 1 1 calc R U
C13 C 0.5816(3) 0.46952(12) 0.4117(3) 0.0380(8) Uani 1 1 d . .
H13 H 0.5582 0.4495 0.3521 0.057 Uiso 1 1 calc R U
H13A H 0.6479 0.4858 0.4126 0.057 Uiso 1 1 calc R U
H13B H 0.5244 0.4920 0.4090 0.057 Uiso 1 1 calc R U
C14 C 0.7762(2) 0.44924(10) 0.7819(2) 0.0285(7) Uani 1 1 d . .
H14 H 0.8414 0.4598 0.7675 0.043 Uiso 1 1 calc R U
H14A H 0.7959 0.4252 0.8339 0.043 Uiso 1 1 calc R U
H14B H 0.7430 0.4753 0.8059 0.043 Uiso 1 1 calc R U
C15 C 0.3646(2) 0.29159(10) 0.9372(2) 0.0265(6) Uani 1 1 d . .
H15 H 0.3004 0.2720 0.9107 0.040 Uiso 1 1 calc R U
H15A H 0.3688 0.3026 1.0046 0.040 Uiso 1 1 calc R U
H15B H 0.4298 0.2737 0.9412 0.040 Uiso 1 1 calc R U
C16 C 0.3566(2) 0.33292(10) 0.8670(2) 0.0213(6) Uani 1 1 d . .
H16 H 0.2917 0.3514 0.8674 0.026 Uiso 1 1 calc R U
C17 C 0.3367(3) 0.31554(11) 0.7586(2) 0.0287(7) Uani 1 1 d . .
H17 H 0.3980 0.2964 0.7561 0.043 Uiso 1 1 calc R U
H17A H 0.3294 0.3420 0.7132 0.043 Uiso 1 1 calc R U
H17B H 0.2700 0.2971 0.7374 0.043 Uiso 1 1 calc R U
C18 C 0.3855(2) 0.41101(12) 1.0586(3) 0.0337(7) Uani 1 1 d . .
H18 H 0.3923 0.4135 1.1303 0.050 Uiso 1 1 calc R U
H18A H 0.3219 0.3922 1.0241 0.050 Uiso 1 1 calc R U
H18B H 0.3769 0.4419 1.0284 0.050 Uiso 1 1 calc R U
C19 C 0.4878(2) 0.38819(10) 1.0474(2) 0.0231(6) Uani 1 1 d . .
H19 H 0.4946 0.3580 1.0839 0.028 Uiso 1 1 calc R U
C20 C 0.5885(2) 0.41637(11) 1.1071(3) 0.0317(7) Uani 1 1 d . .
H20 H 0.5848 0.4472 1.0774 0.048 Uiso 1 1 calc R U
H20A H 0.6542 0.4006 1.1042 0.048 Uiso 1 1 calc R U
H20B H 0.5904 0.4191 1.1776 0.048 Uiso 1 1 calc R U
C21 C 0.3365(3) 0.44343(11) 0.7933(3) 0.0327(7) Uani 1 1 d . .
H21 H 0.3235 0.4566 0.8530 0.049 Uiso 1 1 calc R U
H21A H 0.2841 0.4187 0.7658 0.049 Uiso 1 1 calc R U
H21B H 0.3283 0.4676 0.7422 0.049 Uiso 1 1 calc R U
C22 C 0.4520(2) 0.42370(10) 0.8229(2) 0.0243(6) Uani 1 1 d . .
H22 H 0.4620 0.4121 0.7589 0.029 Uiso 1 1 calc R U
C23 C 0.5348(3) 0.46298(11) 0.8601(3) 0.0342(8) Uani 1 1 d . .
H23 H 0.5278 0.4850 0.8051 0.051 Uiso 1 1 calc R U
H23A H 0.6083 0.4501 0.8822 0.051 Uiso 1 1 calc R U
H23B H 0.5210 0.4789 0.9169 0.051 Uiso 1 1 calc R U
C24 C 1.0935(3) 0.32264(12) 0.9635(2) 0.0320(7) Uani 1 1 d . .
H24 H 1.1629 0.3388 0.9904 0.048 Uiso 1 1 calc R U
H24A H 1.1047 0.2894 0.9753 0.048 Uiso 1 1 calc R U
H24B H 1.0430 0.3339 0.9975 0.048 Uiso 1 1 calc R U
C25 C 1.0464(2) 0.33175(10) 0.8502(2) 0.0248(6) Uani 1 1 d . .
H25 H 1.0999 0.3200 0.8180 0.030 Uiso 1 1 calc R U
C26 C 1.0359(3) 0.38392(11) 0.8323(3) 0.0329(7) Uani 1 1 d . .
H26 H 0.9848 0.3966 0.8641 0.049 Uiso 1 1 calc R U
H26A H 1.0092 0.3901 0.7596 0.049 Uiso 1 1 calc R U
H26B H 1.1069 0.3985 0.8616 0.049 Uiso 1 1 calc R U
C27 C 0.9509(3) 0.31697(12) 0.6018(2) 0.0336(7) Uani 1 1 d . .
H27 H 0.9729 0.2850 0.5955 0.050 Uiso 1 1 calc R U
H27A H 1.0139 0.3348 0.6421 0.050 Uiso 1 1 calc R U
H27B H 0.9221 0.3308 0.5345 0.050 Uiso 1 1 calc R U
C28 C 0.8630(2) 0.31757(10) 0.6540(2) 0.0240(6) Uani 1 1 d . .
H28 H 0.8405 0.3506 0.6544 0.029 Uiso 1 1 calc R U
C29 C 0.7614(3) 0.29133(11) 0.5899(2) 0.0308(7) Uani 1 1 d . .
H29 H 0.7305 0.3071 0.5250 0.046 Uiso 1 1 calc R U
H29A H 0.7076 0.2905 0.6257 0.046 Uiso 1 1 calc R U
H29B H 0.7814 0.2597 0.5782 0.046 Uiso 1 1 calc R U
C30 C 1.0467(3) 0.22024(11) 0.7675(3) 0.0367(8) Uani 1 1 d . .
H30 H 1.0684 0.1885 0.7889 0.055 Uiso 1 1 calc R U
H30A H 1.1090 0.2409 0.7940 0.055 Uiso 1 1 calc R U
H30B H 1.0213 0.2218 0.6936 0.055 Uiso 1 1 calc R U
C31 C 0.9551(2) 0.23514(10) 0.8081(2) 0.0232(6) Uani 1 1 d . .
H31 H 0.9840 0.2302 0.8827 0.028 Uiso 1 1 calc R U
C32 C 0.8609(3) 0.20107(11) 0.7701(3) 0.0372(8) Uani 1 1 d . .
H32 H 0.8281 0.2045 0.6969 0.056 Uiso 1 1 calc R U
H32A H 0.8064 0.2075 0.8033 0.056 Uiso 1 1 calc R U
H32B H 0.8879 0.1694 0.7856 0.056 Uiso 1 1 calc R U
Ga1 Ga 0.68201(2) 0.34843(2) 0.81245(2) 0.01584(10) Uani 1 1 d . .
Si1 Si 0.48015(6) 0.37244(2) 0.91262(6) 0.01753(16) Uani 1 1 d . .
Si2 Si 0.91358(6) 0.29889(3) 0.79129(6) 0.01842(17) Uani 1 1 d . .
Li1 Li 0.5256(4) 0.10793(16) 0.8043(4) 0.0232(10) Uani 1 1 d . .
C33 C 0.3100(3) 0.16629(11) 0.7870(3) 0.0317(7) Uani 1 1 d . .
H33 H 0.2315 0.1611 0.7611 0.048 Uiso 1 1 calc R U
H33A H 0.3325 0.1849 0.7385 0.048 Uiso 1 1 calc R U
H33B H 0.3280 0.1827 0.8516 0.048 Uiso 1 1 calc R U
C34 C 0.3319(3) 0.09280(11) 0.8669(3) 0.0321(7) Uani 1 1 d . .
H34 H 0.2528 0.0956 0.8544 0.038 Uiso 1 1 calc R U
H34A H 0.3698 0.1009 0.9383 0.038 Uiso 1 1 calc R U
C35 C 0.3603(3) 0.04435(11) 0.8451(3) 0.0351(8) Uani 1 1 d . .
H35 H 0.3428 0.0223 0.8920 0.042 Uiso 1 1 calc R U
H35A H 0.3182 0.0356 0.7752 0.042 Uiso 1 1 calc R U
C36 C 0.5072(3) -0.00199(12) 0.8382(4) 0.0494(11) Uani 1 1 d . .
H36 H 0.4941 -0.0241 0.8862 0.074 Uiso 1 1 calc R U
H36A H 0.5847 -0.0014 0.8456 0.074 Uiso 1 1 calc R U
H36B H 0.4660 -0.0113 0.7692 0.074 Uiso 1 1 calc R U
C37 C 0.5423(3) 0.20424(10) 0.7027(2) 0.0290(7) Uani 1 1 d . .
H37 H 0.4831 0.2242 0.7075 0.044 Uiso 1 1 calc R U
H37A H 0.5168 0.1851 0.6420 0.044 Uiso 1 1 calc R U
H37B H 0.6031 0.2234 0.6991 0.044 Uiso 1 1 calc R U
C38 C 0.5946(3) 0.20151(10) 0.8811(2) 0.0274(6) Uani 1 1 d . .
H38 H 0.5243 0.2105 0.8889 0.033 Uiso 1 1 calc R U
H38A H 0.6361 0.2299 0.8784 0.033 Uiso 1 1 calc R U
C39 C 0.6571(2) 0.17166(10) 0.9679(2) 0.0266(6) Uani 1 1 d . .
H39 H 0.7328 0.1680 0.9675 0.032 Uiso 1 1 calc R U
H39A H 0.6587 0.1862 1.0325 0.032 Uiso 1 1 calc R U
C40 C 0.6508(3) 0.09905(12) 1.0432(3) 0.0357(8) Uani 1 1 d . .
H40 H 0.7294 0.0971 1.0571 0.054 Uiso 1 1 calc R U
H40A H 0.6193 0.0680 1.0300 0.054 Uiso 1 1 calc R U
H40B H 0.6353 0.1124 1.1017 0.054 Uiso 1 1 calc R U
C41 C 0.3706(3) 0.09439(12) 0.5759(2) 0.0325(7) Uani 1 1 d . .
H41 H 0.3735 0.1052 0.5103 0.049 Uiso 1 1 calc R U
H41A H 0.3232 0.1148 0.5993 0.049 Uiso 1 1 calc R U
H41B H 0.3419 0.0628 0.5693 0.049 Uiso 1 1 calc R U
C42 C 0.5521(3) 0.06789(11) 0.6160(2) 0.0288(7) Uani 1 1 d . .
H42 H 0.5444 0.0744 0.5445 0.035 Uiso 1 1 calc R U
H42A H 0.5381 0.0346 0.6227 0.035 Uiso 1 1 calc R U
C43 C 0.6632(2) 0.08025(11) 0.6820(3) 0.0303(7) Uani 1 1 d . .
H43 H 0.7178 0.0613 0.6641 0.036 Uiso 1 1 calc R U
H43A H 0.6782 0.1132 0.6730 0.036 Uiso 1 1 calc R U
C44 C 0.7745(2) 0.08179(11) 0.8512(3) 0.0321(7) Uani 1 1 d . .
H44 H 0.8285 0.0641 0.8309 0.048 Uiso 1 1 calc R U
H44A H 0.7785 0.0732 0.9202 0.048 Uiso 1 1 calc R U
H44B H 0.7892 0.1149 0.8486 0.048 Uiso 1 1 calc R U
O1 O 0.36513(16) 0.12283(7) 0.80137(17) 0.0275(5) Uani 1 1 d . .
O2 O 0.47316(17) 0.04308(7) 0.85790(18) 0.0296(5) Uani 1 1 d . .
O3 O 0.57733(16) 0.17498(7) 0.79041(15) 0.0225(4) Uani 1 1 d . .
O4 O 0.60513(17) 0.12741(7) 0.95759(16) 0.0279(5) Uani 1 1 d . .
O5 O 0.47746(16) 0.09499(7) 0.64748(16) 0.0269(5) Uani 1 1 d . .
O6 O 0.66871(15) 0.07173(7) 0.78418(16) 0.0247(4) Uani 1 1 d . .

loop_
_atom_site_aniso_label
_atom_site_aniso_U_11
_atom_site_aniso_U_22
_atom_site_aniso_U_33
_atom_site_aniso_U_23
_atom_site_aniso_U_13
_atom_site_aniso_U_12
C1 0.0180(13) 0.0125(13) 0.0194(13) -0.0013(9) 0.0045(11) -0.0003(9)
C2 0.0187(13) 0.0191(14) 0.0171(13) -0.0034(10) 0.0077(11) -0.0030(10)
C3 0.0190(13) 0.0151(13) 0.0169(13) 0.0016(10) 0.0034(10) -0.0009(10)
C4 0.0171(13) 0.0171(14) 0.0193(13) -0.0003(10) 0.0027(10) 0.0009(10)
C5 0.0188(13) 0.0171(13) 0.0173(13) -0.0008(10) 0.0061(10) -0.0023(10)
C6 0.0175(13) 0.0204(14) 0.0196(13) 0.0036(10) 0.0072(11) 0.0045(10)
C7 0.0172(13) 0.0224(15) 0.0212(14) 0.0017(11) 0.0059(11) 0.0028(10)
C8 0.0210(15) 0.0354(17) 0.0185(14) 0.0041(12) 0.0027(11) 0.0083(12)
C9 0.0271(16) 0.0333(17) 0.0282(16) 0.0152(13) 0.0145(13) 0.0134(12)
C10 0.0252(15) 0.0188(15) 0.0356(17) 0.0080(12) 0.0141(13) 0.0036(11)
C11 0.0198(14) 0.0193(14) 0.0258(15) 0.0043(11) 0.0085(12) 0.0029(10)
C12 0.0237(16) 0.0367(18) 0.0241(15) -0.0028(13) 0.0045(12) -0.0076(13)
C13 0.043(2) 0.041(2) 0.0344(18) 0.0203(15) 0.0186(16) 0.0164(15)
C14 0.0303(17) 0.0202(15) 0.0322(17) 0.0020(12) 0.0061(13) -0.0051(12)
C15 0.0291(16) 0.0223(15) 0.0304(16) 0.0007(12) 0.0127(13) -0.0057(12)
C16 0.0179(14) 0.0235(15) 0.0228(14) -0.0006(11) 0.0067(11) 0.0018(11)
C17 0.0295(17) 0.0313(17) 0.0243(15) -0.0033(12) 0.0071(13) -0.0041(12)
C18 0.0260(17) 0.042(2) 0.0367(18) -0.0167(15) 0.0156(14) -0.0043(13)
C19 0.0224(15) 0.0218(15) 0.0261(15) -0.0031(11) 0.0091(12) -0.0002(11)
C20 0.0245(16) 0.0353(18) 0.0333(17) -0.0119(14) 0.0062(13) 0.0027(13)
C21 0.0323(17) 0.0260(17) 0.0391(18) 0.0095(13) 0.0101(15) 0.0103(13)
C22 0.0238(15) 0.0208(15) 0.0301(16) 0.0036(11) 0.0110(12) 0.0034(11)
C23 0.0359(19) 0.0212(16) 0.047(2) 0.0084(14) 0.0158(16) 0.0005(13)
C24 0.0237(16) 0.0367(19) 0.0320(17) -0.0039(13) 0.0037(13) -0.0034(13)
C25 0.0206(15) 0.0291(16) 0.0267(15) -0.0018(12) 0.0104(12) -0.0024(11)
C26 0.0350(18) 0.0297(17) 0.0341(18) -0.0055(13) 0.0111(15) -0.0103(13)
C27 0.0399(19) 0.0405(19) 0.0267(16) 0.0024(14) 0.0195(15) -0.0028(14)
C28 0.0298(16) 0.0212(15) 0.0224(14) 0.0006(11) 0.0105(12) -0.0001(11)
C29 0.0351(18) 0.0328(18) 0.0244(16) -0.0043(13) 0.0094(13) 0.0027(13)
C30 0.0335(18) 0.0272(18) 0.057(2) -0.0065(15) 0.0248(17) 0.0021(13)
C31 0.0219(14) 0.0235(15) 0.0257(15) 0.0023(11) 0.0096(12) 0.0041(11)
C32 0.0330(18) 0.0205(16) 0.063(2) 0.0042(15) 0.0219(17) 0.0014(13)
Ga1 0.01669(17) 0.01445(17) 0.01607(16) 0.00113(10) 0.00476(12) -0.00003(10)
Si1 0.0178(4) 0.0156(4) 0.0199(4) 0.0004(3) 0.0069(3) 0.0012(3)
Si2 0.0183(4) 0.0191(4) 0.0192(4) 0.0003(3) 0.0078(3) 0.0006(3)
Li1 0.024(3) 0.020(2) 0.026(3) -0.0024(19) 0.009(2) -0.0002(18)
C33 0.0276(17) 0.0281(17) 0.0391(19) 0.0003(14) 0.0102(14) 0.0082(13)
C34 0.0263(17) 0.0323(18) 0.0432(19) -0.0008(14) 0.0189(15) -0.0015(13)
C35 0.0299(18) 0.0286(18) 0.049(2) 0.0006(14) 0.0161(16) -0.0066(13)
C36 0.053(2) 0.0231(18) 0.086(3) 0.0025(18) 0.042(2) 0.0038(16)
C37 0.0386(18) 0.0206(15) 0.0272(16) 0.0066(12) 0.0095(13) 0.0059(12)
C38 0.0310(17) 0.0221(15) 0.0258(15) -0.0057(12) 0.0044(13) -0.0017(12)
C39 0.0262(16) 0.0240(16) 0.0244(15) -0.0034(12) 0.0006(12) -0.0067(12)
C40 0.0390(19) 0.039(2) 0.0273(17) 0.0067(14) 0.0074(15) 0.0029(14)
C41 0.0276(17) 0.0348(18) 0.0296(17) -0.0009(13) 0.0012(13) 0.0014(13)
C42 0.0348(17) 0.0265(16) 0.0271(16) 0.0006(12) 0.0125(13) 0.0075(13)
C43 0.0281(16) 0.0300(17) 0.0385(18) 0.0078(13) 0.0185(14) 0.0071(12)
C44 0.0236(16) 0.0256(17) 0.046(2) 0.0036(14) 0.0095(14) 0.0020(12)
O1 0.0229(11) 0.0241(11) 0.0373(12) 0.0024(9) 0.0118(9) 0.0027(8)
O2 0.0257(11) 0.0193(11) 0.0465(14) -0.0010(9) 0.0150(10) -0.0020(8)
O3 0.0270(11) 0.0181(10) 0.0215(10) -0.0002(8) 0.0061(8) 0.0004(8)
O4 0.0341(12) 0.0230(11) 0.0233(11) 0.0030(8) 0.0044(9) -0.0035(9)
O5 0.0220(11) 0.0292(12) 0.0277(11) -0.0037(9) 0.0054(9) 0.0058(8)
O6 0.0191(10) 0.0234(11) 0.0319(11) 0.0028(9) 0.0086(9) 0.0002(8)

loop_
_atom_type_symbol
_atom_type_description
_atom_type_scat_dispersion_real
_atom_type_scat_dispersion_imag
_atom_type_scat_source
C C 0.0033 0.0016 'International Tables Vol C Tables 4.2.6.8 and 6.1.1.4'
H H 0.0000 0.0000 'International Tables Vol C Tables 4.2.6.8 and 6.1.1.4'
Li Li -0.0003 0.0001 'International Tables Vol C Tables 4.2.6.8 and 6.1.1.4'
O O 0.0106 0.0060 'International Tables Vol C Tables 4.2.6.8 and 6.1.1.4'
Si Si 0.0817 0.0704 'International Tables Vol C Tables 4.2.6.8 and 6.1.1.4'
Ga Ga 0.2307 1.6083 'International Tables Vol C Tables 4.2.6.8 and 6.1.1.4'

loop_
_geom_angle_atom_site_label_1
_geom_angle_atom_site_label_2
_geom_angle_atom_site_label_3
_geom_angle
C2 C1 Si1 117.7(2)
C2 C1 Ga1 113.31(19)
Si1 C1 Ga1 128.96(15)
C3 C2 C1 128.5(2)
C3 C2 H2 115.7
C1 C2 H2 115.7
C4 C3 C2 127.4(2)
C4 C3 H3 116.3
C2 C3 H3 116.3
C3 C4 C5 129.0(2)
C3 C4 H4 115.5
C5 C4 H4 115.5
C4 C5 Si2 117.2(2)
C4 C5 Ga1 113.06(19)
Si2 C5 Ga1 129.68(15)
C7 C6 C11 116.6(2)
C7 C6 Ga1 122.8(2)
C11 C6 Ga1 120.4(2)
C8 C7 C6 121.2(3)
C8 C7 C12 117.9(3)
C6 C7 C12 120.8(2)
C9 C8 C7 121.9(3)
C9 C8 H8 119.0
C7 C8 H8 119.0
C8 C9 C10 117.4(3)
C8 C9 C13 122.0(3)
C10 C9 C13 120.6(3)
C9 C10 C11 122.0(3)
C9 C10 H10 119.0
C11 C10 H10 119.0
C10 C11 C6 120.8(3)
C10 C11 C14 118.1(3)
C6 C11 C14 121.1(3)
C7 C12 H12 109.5
C7 C12 H12A 109.5
H12 C12 H12A 109.5
C7 C12 H12B 109.5
H12 C12 H12B 109.5
H12A C12 H12B 109.5
C9 C13 H13 109.5
C9 C13 H13A 109.5
H13 C13 H13A 109.5
C9 C13 H13B 109.5
H13 C13 H13B 109.5
H13A C13 H13B 109.5
C11 C14 H14 109.5
C11 C14 H14A 109.5
H14 C14 H14A 109.5
C11 C14 H14B 109.5
H14 C14 H14B 109.5
H14A C14 H14B 109.5
C16 C15 H15 109.5
C16 C15 H15A 109.5
H15 C15 H15A 109.5
C16 C15 H15B 109.5
H15 C15 H15B 109.5
H15A C15 H15B 109.5
C15 C16 C17 109.3(2)
C15 C16 Si1 112.0(2)
C17 C16 Si1 112.8(2)
C15 C16 H16 107.5
C17 C16 H16 107.5
Si1 C16 H16 107.5
C16 C17 H17 109.5
C16 C17 H17A 109.5
H17 C17 H17A 109.5
C16 C17 H17B 109.5
H17 C17 H17B 109.5
H17A C17 H17B 109.5
C19 C18 H18 109.5
C19 C18 H18A 109.5
H18 C18 H18A 109.5
C19 C18 H18B 109.5
H18 C18 H18B 109.5
H18A C18 H18B 109.5
C18 C19 C20 109.4(2)
C18 C19 Si1 115.2(2)
C20 C19 Si1 115.4(2)
C18 C19 H19 105.2
C20 C19 H19 105.2
Si1 C19 H19 105.2
C19 C20 H20 109.5
C19 C20 H20A 109.5
H20 C20 H20A 109.5
C19 C20 H20B 109.5
H20 C20 H20B 109.5
H20A C20 H20B 109.5
C22 C21 H21 109.5
C22 C21 H21A 109.5
H21 C21 H21A 109.5
C22 C21 H21B 109.5
H21 C21 H21B 109.5
H21A C21 H21B 109.5
C21 C22 C23 109.6(2)
C21 C22 Si1 115.8(2)
C23 C22 Si1 112.6(2)
C21 C22 H22 106.0
C23 C22 H22 106.0
Si1 C22 H22 106.0
C22 C23 H23 109.5
C22 C23 H23A 109.5
H23 C23 H23A 109.5
C22 C23 H23B 109.5
H23 C23 H23B 109.5
H23A C23 H23B 109.5
C25 C24 H24 109.5
C25 C24 H24A 109.5
H24 C24 H24A 109.5
C25 C24 H24B 109.5
H24 C24 H24B 109.5
H24A C24 H24B 109.5
C24 C25 C26 109.0(3)
C24 C25 Si2 111.8(2)
C26 C25 Si2 113.5(2)
C24 C25 H25 107.4
C26 C25 H25 107.4
Si2 C25 H25 107.4
C25 C26 H26 109.5
C25 C26 H26A 109.5
H26 C26 H26A 109.5
C25 C26 H26B 109.5
H26 C26 H26B 109.5
H26A C26 H26B 109.5
C28 C27 H27 109.5
C28 C27 H27A 109.5
H27 C27 H27A 109.5
C28 C27 H27B 109.5
H27 C27 H27B 109.5
H27A C27 H27B 109.5
C27 C28 C29 110.4(3)
C27 C28 Si2 113.8(2)
C29 C28 Si2 114.0(2)
C27 C28 H28 106.0
C29 C28 H28 106.0
Si2 C28 H28 106.0
C28 C29 H29 109.5
C28 C29 H29A 109.5
H29 C29 H29A 109.5
C28 C29 H29B 109.5
H29 C29 H29B 109.5
H29A C29 H29B 109.5
C31 C30 H30 109.5
C31 C30 H30A 109.5
H30 C30 H30A 109.5
C31 C30 H30B 109.5
H30 C30 H30B 109.5
H30A C30 H30B 109.5
C32 C31 C30 108.7(3)
C32 C31 Si2 114.5(2)
C30 C31 Si2 116.6(2)
C32 C31 H31 105.4
C30 C31 H31 105.4
Si2 C31 H31 105.4
C31 C32 H32 109.5
C31 C32 H32A 109.5
H32 C32 H32A 109.5
C31 C32 H32B 109.5
H32 C32 H32B 109.5
H32A C32 H32B 109.5
C5 Ga1 C1 108.72(11)
C5 Ga1 C6 123.33(11)
C1 Ga1 C6 127.87(11)
C1 Si1 C22 108.99(12)
C1 Si1 C19 110.01(13)
C22 Si1 C19 113.77(13)
C1 Si1 C16 113.36(12)
C22 Si1 C16 106.31(13)
C19 Si1 C16 104.39(13)
C5 Si2 C28 111.09(13)
C5 Si2 C25 113.24(12)
C28 Si2 C25 105.69(13)
C5 Si2 C31 109.39(12)
C28 Si2 C31 113.10(13)
C25 Si2 C31 104.16(13)
O3 Li1 O5 93.8(2)
O3 Li1 O1 98.8(2)
O5 Li1 O1 92.8(2)
O3 Li1 O4 77.26(18)
O5 Li1 O4 167.4(3)
O1 Li1 O4 97.3(2)
O3 Li1 O2 165.4(3)
O5 Li1 O2 100.3(2)
O1 Li1 O2 76.80(18)
O4 Li1 O2 89.3(2)
O3 Li1 O6 96.9(2)
O5 Li1 O6 76.81(18)
O1 Li1 O6 161.7(3)
O4 Li1 O6 95.2(2)
O2 Li1 O6 90.16(19)
O1 C33 H33 109.5
O1 C33 H33A 109.5
H33 C33 H33A 109.5
O1 C33 H33B 109.5
H33 C33 H33B 109.5
H33A C33 H33B 109.5
O1 C34 C35 107.2(3)
O1 C34 H34 110.3
C35 C34 H34 110.3
O1 C34 H34A 110.3
C35 C34 H34A 110.3
H34 C34 H34A 108.5
O2 C35 C34 107.9(2)
O2 C35 H35 110.1
C34 C35 H35 110.1
O2 C35 H35A 110.1
C34 C35 H35A 110.1
H35 C35 H35A 108.4
O2 C36 H36 109.5
O2 C36 H36A 109.5
H36 C36 H36A 109.5
O2 C36 H36B 109.5
H36 C36 H36B 109.5
H36A C36 H36B 109.5
O3 C37 H37 109.5
O3 C37 H37A 109.5
H37 C37 H37A 109.5
O3 C37 H37B 109.5
H37 C37 H37B 109.5
H37A C37 H37B 109.5
O3 C38 C39 107.4(2)
O3 C38 H38 110.2
C39 C38 H38 110.2
O3 C38 H38A 110.2
C39 C38 H38A 110.2
H38 C38 H38A 108.5
O4 C39 C38 108.4(2)
O4 C39 H39 110.0
C38 C39 H39 110.0
O4 C39 H39A 110.0
C38 C39 H39A 110.0
H39 C39 H39A 108.4
O4 C40 H40 109.5
O4 C40 H40A 109.5
H40 C40 H40A 109.5
O4 C40 H40B 109.5
H40 C40 H40B 109.5
H40A C40 H40B 109.5
O5 C41 H41 109.5
O5 C41 H41A 109.5
H41 C41 H41A 109.5
O5 C41 H41B 109.5
H41 C41 H41B 109.5
H41A C41 H41B 109.5
O5 C42 C43 107.4(3)
O5 C42 H42 110.2
C43 C42 H42 110.2
O5 C42 H42A 110.2
C43 C42 H42A 110.2
H42 C42 H42A 108.5
O6 C43 C42 108.0(2)
O6 C43 H43 110.1
C42 C43 H43 110.1
O6 C43 H43A 110.1
C42 C43 H43A 110.1
H43 C43 H43A 108.4
O6 C44 H44 109.5
O6 C44 H44A 109.5
H44 C44 H44A 109.5
O6 C44 H44B 109.5
H44 C44 H44B 109.5
H44A C44 H44B 109.5
C34 O1 C33 112.7(2)
C34 O1 Li1 111.1(2)
C33 O1 Li1 129.0(2)
C35 O2 C36 111.6(2)
C35 O2 Li1 110.7(2)
C36 O2 Li1 124.2(2)
C38 O3 C37 110.8(2)
C38 O3 Li1 112.4(2)
C37 O3 Li1 127.1(2)
C40 O4 C39 112.0(2)
C40 O4 Li1 129.3(2)
C39 O4 Li1 113.5(2)
C42 O5 C41 112.6(2)
C42 O5 Li1 114.2(2)
C41 O5 Li1 129.0(2)
C43 O6 C44 110.7(2)
C43 O6 Li1 105.4(2)
C44 O6 Li1 119.4(2)

loop_
_geom_bond_atom_site_label_1
_geom_bond_atom_site_label_2
_geom_bond_distance
C1 C2 1.411(4)
C1 Si1 1.854(3)
C1 Ga1 1.927(3)
C2 C3 1.409(4)
C2 H2 0.9500
C3 C4 1.406(4)
C3 H3 0.9500
C4 C5 1.409(4)
C4 H4 0.9500
C5 Si2 1.863(3)
C5 Ga1 1.927(3)
C6 C7 1.412(4)
C6 C11 1.412(4)
C6 Ga1 2.004(3)
C7 C8 1.397(4)
C7 C12 1.521(4)
C8 C9 1.384(4)
C8 H8 0.9500
C9 C10 1.388(5)
C9 C13 1.518(4)
C10 C11 1.402(4)
C10 H10 0.9500
C11 C14 1.515(4)
C12 H12 0.9800
C12 H12A 0.9800
C12 H12B 0.9800
C13 H13 0.9800
C13 H13A 0.9800
C13 H13B 0.9800
C14 H14 0.9800
C14 H14A 0.9800
C14 H14B 0.9800
C15 C16 1.529(4)
C15 H15 0.9800
C15 H15A 0.9800
C15 H15B 0.9800
C16 C17 1.537(4)
C16 Si1 1.909(3)
C16 H16 1.0000
C17 H17 0.9800
C17 H17A 0.9800
C17 H17B 0.9800
C18 C19 1.537(4)
C18 H18 0.9800
C18 H18A 0.9800
C18 H18B 0.9800
C19 C20 1.544(4)
C19 Si1 1.908(3)
C19 H19 1.0000
C20 H20 0.9800
C20 H20A 0.9800
C20 H20B 0.9800
C21 C22 1.536(4)
C21 H21 0.9800
C21 H21A 0.9800
C21 H21B 0.9800
C22 C23 1.539(4)
C22 Si1 1.901(3)
C22 H22 1.0000
C23 H23 0.9800
C23 H23A 0.9800
C23 H23B 0.9800
C24 C25 1.528(4)
C24 H24 0.9800
C24 H24A 0.9800
C24 H24B 0.9800
C25 C26 1.529(4)
C25 Si2 1.914(3)
C25 H25 1.0000
C26 H26 0.9800
C26 H26A 0.9800
C26 H26B 0.9800
C27 C28 1.538(4)
C27 H27 0.9800
C27 H27A 0.9800
C27 H27B 0.9800
C28 C29 1.542(4)
C28 Si2 1.898(3)
C28 H28 1.0000
C29 H29 0.9800
C29 H29A 0.9800
C29 H29B 0.9800
C30 C31 1.534(4)
C30 H30 0.9800
C30 H30A 0.9800
C30 H30B 0.9800
C31 C32 1.531(4)
C31 Si2 1.916(3)
C31 H31 1.0000
C32 H32 0.9800
C32 H32A 0.9800
C32 H32B 0.9800
Li1 O3 2.082(5)
Li1 O5 2.113(5)
Li1 O1 2.118(5)
Li1 O4 2.137(5)
Li1 O2 2.207(5)
Li1 O6 2.229(5)
C33 O1 1.430(4)
C33 H33 0.9800
C33 H33A 0.9800
C33 H33B 0.9800
C34 O1 1.425(4)
C34 C35 1.505(5)
C34 H34 0.9900
C34 H34A 0.9900
C35 O2 1.422(4)
C35 H35 0.9900
C35 H35A 0.9900
C36 O2 1.431(4)
C36 H36 0.9800
C36 H36A 0.9800
C36 H36B 0.9800
C37 O3 1.439(3)
C37 H37 0.9800
C37 H37A 0.9800
C37 H37B 0.9800
C38 O3 1.436(3)
C38 C39 1.501(4)
C38 H38 0.9900
C38 H38A 0.9900
C39 O4 1.434(4)
C39 H39 0.9900
C39 H39A 0.9900
C40 O4 1.417(4)
C40 H40 0.9800
C40 H40A 0.9800
C40 H40B 0.9800
C41 O5 1.432(4)
C41 H41 0.9800
C41 H41A 0.9800
C41 H41B 0.9800
C42 O5 1.420(3)
C42 C43 1.491(4)
C42 H42 0.9900
C42 H42A 0.9900
C43 O6 1.427(4)
C43 H43 0.9900
C43 H43A 0.9900
C44 O6 1.428(4)
C44 H44 0.9800
C44 H44A 0.9800
C44 H44B 0.9800

loop_
_geom_torsion_atom_site_label_1
_geom_torsion_atom_site_label_2
_geom_torsion_atom_site_label_3
_geom_torsion_atom_site_label_4
_geom_torsion
Si1 C1 C2 C3 179.7(2)
Ga1 C1 C2 C3 0.5(4)
C1 C2 C3 C4 -1.0(5)
C2 C3 C4 C5 1.1(5)
C3 C4 C5 Si2 -179.3(2)
C3 C4 C5 Ga1 -0.7(4)
C11 C6 C7 C8 2.2(4)
Ga1 C6 C7 C8 -173.4(2)
C11 C6 C7 C12 -177.9(3)
Ga1 C6 C7 C12 6.5(4)
C6 C7 C8 C9 -1.5(4)
C12 C7 C8 C9 178.6(3)
C7 C8 C9 C10 0.0(4)
C7 C8 C9 C13 -177.6(3)
C8 C9 C10 C11 0.8(4)
C13 C9 C10 C11 178.3(3)
C9 C10 C11 C6 0.0(4)
C9 C10 C11 C14 -179.3(3)
C7 C6 C11 C10 -1.5(4)
Ga1 C6 C11 C10 174.2(2)
C7 C6 C11 C14 177.9(3)
Ga1 C6 C11 C14 -6.4(4)
C2 C1 Si1 C22 161.2(2)
Ga1 C1 Si1 C22 -19.7(2)
C2 C1 Si1 C19 35.8(2)
Ga1 C1 Si1 C19 -145.05(17)
C2 C1 Si1 C16 -80.6(2)
Ga1 C1 Si1 C16 98.50(19)
C4 C5 Si2 C28 163.6(2)
Ga1 C5 Si2 C28 -14.7(2)
C4 C5 Si2 C25 -77.6(2)
Ga1 C5 Si2 C25 104.0(2)
C4 C5 Si2 C31 38.1(2)
Ga1 C5 Si2 C31 -140.27(18)
C27 C28 Si2 C5 169.9(2)
C29 C28 Si2 C5 -62.3(2)
C27 C28 Si2 C25 46.7(2)
C29 C28 Si2 C25 174.5(2)
C27 C28 Si2 C31 -66.6(2)
C29 C28 Si2 C31 61.1(2)
O1 C34 C35 O2 56.2(4)
O3 C38 C39 O4 -48.8(3)
O5 C42 C43 O6 57.9(3)
C35 C34 O1 C33 158.7(3)
C35 C34 O1 Li1 -48.1(3)
C34 C35 O2 C36 -179.8(3)
C34 C35 O2 Li1 -37.0(3)
C39 C38 O3 C37 -165.7(2)
C39 C38 O3 Li1 45.7(3)
C38 C39 O4 C40 -172.5(3)
C38 C39 O4 Li1 30.5(3)
C43 C42 O5 C41 166.3(2)
C43 C42 O5 Li1 -34.4(3)
C42 C43 O6 C44 178.5(2)
C42 C43 O6 Li1 -51.1(3)
